data_7018490
loop_
_publ_author_name
'Wan, Da-Wei'
'Gao, Yan-Shan'
'Li, Jun-Fang'
'Shen, Qi'
'Sun, Xiu-Li'
'Tang, Yong'

_publ_section_title
;
 Synthesis, structure, and ethylene polymerization behavior of nickel
 complexes based on benzoylmethylenetri(2-alkoxylphenyl)phosphorane.
;
_journal_issue 15
_journal_name_full 'Dalton transactions (Cambridge, England : 2003)'
_journal_page_first 4552
_journal_page_last 4557
_journal_paper_doi 10.1039/c2dt12052f
_journal_volume 41
_journal_year 2012
_chemical_formula_sum 'C47 H42 Ni O4 P2'
_chemical_formula_weight 791.46
_chemical_name_systematic
;
?
;
_space_group_IT_number 14
_symmetry_cell_setting monoclinic
_symmetry_space_group_name_Hall '-P 2ybc'
_symmetry_space_group_name_H-M 'P 1 21/c 1'
_atom_sites_solution_hydrogens geom
_atom_sites_solution_primary direct
_atom_sites_solution_secondary difmap
_audit_creation_method SHELXL-97
_cell_angle_alpha 90.00
_cell_angle_beta 94.797(2)
_cell_angle_gamma 90.00
_cell_formula_units_Z 4
_cell_length_a 18.1954(9)
_cell_length_b 10.2494(5)
_cell_length_c 21.1754(10)
_cell_measurement_reflns_used 9990
_cell_measurement_temperature 173(2)
_cell_measurement_theta_max 53.020
_cell_measurement_theta_min 4.301
_cell_volume 3935.2(3)
_computing_structure_refinement 'SHELXL-97 (Sheldrick, 1997)'
_computing_structure_solution 'SHELXS-97 (Sheldrick, 1990)'
_diffrn_ambient_temperature 173(2)
_diffrn_measured_fraction_theta_full 0.997
_diffrn_measured_fraction_theta_max 0.997
_diffrn_radiation_monochromator graphite
_diffrn_radiation_source 'fine-focus sealed tube'
_diffrn_radiation_type MoK\a
_diffrn_radiation_wavelength 0.71073
_diffrn_reflns_av_R_equivalents 0.0507
_diffrn_reflns_av_sigmaI/netI 0.0347
_diffrn_reflns_limit_h_max 22
_diffrn_reflns_limit_h_min -22
_diffrn_reflns_limit_k_max 12
_diffrn_reflns_limit_k_min -12
_diffrn_reflns_limit_l_max 26
_diffrn_reflns_limit_l_min -25
_diffrn_reflns_number 48002
_diffrn_reflns_theta_full 26.00
_diffrn_reflns_theta_max 26.00
_diffrn_reflns_theta_min 1.93
_exptl_absorpt_coefficient_mu 0.619
_exptl_absorpt_correction_T_max 1.00000
_exptl_absorpt_correction_T_min 0.77273
_exptl_absorpt_correction_type multi-scan
_exptl_absorpt_process_details sadabs
_exptl_crystal_colour yellow
_exptl_crystal_density_diffrn 1.336
_exptl_crystal_density_method 'not measured'
_exptl_crystal_description block
_exptl_crystal_F_000 1656
_exptl_crystal_size_max 0.362
_exptl_crystal_size_mid 0.255
_exptl_crystal_size_min 0.214
_refine_diff_density_max 0.508
_refine_diff_density_min -0.276
_refine_diff_density_rms 0.063
_refine_ls_extinction_method none
_refine_ls_goodness_of_fit_ref 1.063
_refine_ls_hydrogen_treatment constr
_refine_ls_matrix_type full
_refine_ls_number_parameters 490
_refine_ls_number_reflns 7714
_refine_ls_number_restraints 0
_refine_ls_restrained_S_all 1.063
_refine_ls_R_factor_all 0.0592
_refine_ls_R_factor_gt 0.0387
_refine_ls_shift/su_max 0.001
_refine_ls_shift/su_mean 0.000
_refine_ls_structure_factor_coef Fsqd
_refine_ls_weighting_details 'calc w=1/[\s^2^(Fo^2^)+(0.0520P)^2^+2.3553P] where P=(Fo^2^+2Fc^2^)/3'
_refine_ls_weighting_scheme calc
_refine_ls_wR_factor_gt 0.0949
_refine_ls_wR_factor_ref 0.1067
_reflns_number_gt 5954
_reflns_number_total 7714
_reflns_threshold_expression >2sigma(I)
_cod_data_source_file c2dt12052f.txt
_cod_data_source_block z
_cod_original_sg_symbol_H-M P2(1)/c
_cod_database_code 7018490

loop_
_symmetry_equiv_pos_as_xyz
'x, y, z'
'-x, y+1/2, -z+1/2'
'-x, -y, -z'
'x, -y-1/2, z-1/2'

loop_
_atom_site_label
_atom_site_type_symbol
_atom_site_fract_x
_atom_site_fract_y
_atom_site_fract_z
_atom_site_U_iso_or_equiv
_atom_site_adp_type
_atom_site_occupancy
_atom_site_symmetry_multiplicity
_atom_site_calc_flag
_atom_site_refinement_flags
Ni1 Ni 0.260355(16) 0.52045(3) 0.018209(14) 0.02270(10) Uani 1 1 d .
P1 P 0.24950(3) 0.38315(6) 0.09571(3) 0.02261(15) Uani 1 1 d .
P2 P 0.25287(3) 0.64790(6) -0.06676(3) 0.02049(14) Uani 1 1 d .
O1 O 0.19266(9) 0.41116(17) -0.03062(8) 0.0296(4) Uani 1 1 d .
O2 O 0.25158(11) 0.78511(18) 0.07603(10) 0.0407(5) Uani 1 1 d .
O3 O 0.35610(11) 0.4565(2) 0.20579(10) 0.0457(5) Uani 1 1 d .
O4 O 0.19556(10) 0.21941(19) 0.19920(9) 0.0379(5) Uani 1 1 d .
C1 C 0.16768(12) 0.3055(2) -0.00471(12) 0.0237(5) Uani 1 1 d .
C2 C 0.19065(13) 0.2672(2) 0.05497(12) 0.0260(5) Uani 1 1 d .
H2 H 0.1767 0.1870 0.0730 0.031 Uiso 1 1 calc R
C3 C 0.10926(13) 0.2368(2) -0.04622(11) 0.0239(5) Uani 1 1 d .
C4 C 0.07045(14) 0.3073(3) -0.09360(12) 0.0317(6) Uani 1 1 d .
H4 H 0.0835 0.3955 -0.1007 0.038 Uiso 1 1 calc R
C5 C 0.01278(16) 0.2509(3) -0.13084(14) 0.0423(7) Uani 1 1 d .
H5 H -0.0142 0.3009 -0.1627 0.051 Uiso 1 1 calc R
C6 C -0.00537(16) 0.1221(3) -0.12154(14) 0.0436(7) Uani 1 1 d .
H6 H -0.0448 0.0830 -0.1471 0.052 Uiso 1 1 calc R
C7 C 0.03355(16) 0.0507(3) -0.07544(14) 0.0406(7) Uani 1 1 d .
H7 H 0.0214 -0.0383 -0.0694 0.049 Uiso 1 1 calc R
C8 C 0.09030(14) 0.1075(3) -0.03764(13) 0.0326(6) Uani 1 1 d .
H8 H 0.1166 0.0574 -0.0054 0.039 Uiso 1 1 calc R
C9 C 0.33602(14) 0.6219(3) 0.06033(12) 0.0291(6) Uani 1 1 d .
C10 C 0.40934(15) 0.5769(3) 0.06351(14) 0.0419(7) Uani 1 1 d .
H10 H 0.4195 0.4916 0.0490 0.050 Uiso 1 1 calc R
C11 C 0.46746(17) 0.6568(4) 0.08794(16) 0.0535(9) Uani 1 1 d .
H11 H 0.5168 0.6259 0.0900 0.064 Uiso 1 1 calc R
C12 C 0.45259(18) 0.7801(4) 0.10883(15) 0.0544(9) Uani 1 1 d .
H12 H 0.4921 0.8339 0.1254 0.065 Uiso 1 1 calc R
C13 C 0.38115(19) 0.8275(3) 0.10615(13) 0.0463(8) Uani 1 1 d .
H13 H 0.3715 0.9132 0.1203 0.056 Uiso 1 1 calc R
C14 C 0.32367(15) 0.7470(3) 0.08226(12) 0.0333(6) Uani 1 1 d .
C15 C 0.2351(2) 0.9175(3) 0.08861(17) 0.0596(10) Uani 1 1 d .
H15A H 0.2513 0.9382 0.1328 0.089 Uiso 1 1 calc R
H15B H 0.1818 0.9316 0.0814 0.089 Uiso 1 1 calc R
H15C H 0.2607 0.9742 0.0604 0.089 Uiso 1 1 calc R
C16 C 0.20381(12) 0.4357(3) 0.16445(11) 0.0248(5) Uani 1 1 d .
C17 C 0.18003(14) 0.3473(3) 0.20929(12) 0.0297(6) Uani 1 1 d .
C18 C 0.14204(15) 0.3926(3) 0.25928(13) 0.0361(7) Uani 1 1 d .
H18 H 0.1256 0.3330 0.2894 0.043 Uiso 1 1 calc R
C19 C 0.12832(15) 0.5242(3) 0.26498(14) 0.0406(7) Uani 1 1 d .
H19 H 0.1023 0.5546 0.2992 0.049 Uiso 1 1 calc R
C20 C 0.15184(15) 0.6124(3) 0.22171(13) 0.0369(7) Uani 1 1 d .
H20 H 0.1425 0.7030 0.2262 0.044 Uiso 1 1 calc R
C21 C 0.18917(14) 0.5674(3) 0.17170(12) 0.0312(6) Uani 1 1 d .
H21 H 0.2051 0.6279 0.1417 0.037 Uiso 1 1 calc R
C22 C 0.16308(18) 0.1252(3) 0.23806(16) 0.0492(8) Uani 1 1 d .
H22A H 0.1805 0.1399 0.2825 0.074 Uiso 1 1 calc R
H22B H 0.1772 0.0373 0.2254 0.074 Uiso 1 1 calc R
H22C H 0.1093 0.1337 0.2329 0.074 Uiso 1 1 calc R
C23 C 0.33655(13) 0.3069(2) 0.12291(11) 0.0232(5) Uani 1 1 d .
C24 C 0.36237(14) 0.2086(3) 0.08598(13) 0.0312(6) Uani 1 1 d .
H24 H 0.3304 0.1717 0.0530 0.037 Uiso 1 1 calc R
C25 C 0.43389(15) 0.1631(3) 0.09621(14) 0.0395(7) Uani 1 1 d .
H25 H 0.4508 0.0956 0.0704 0.047 Uiso 1 1 calc R
C26 C 0.48033(15) 0.2161(3) 0.14393(14) 0.0358(6) Uani 1 1 d .
H26 H 0.5297 0.1855 0.1506 0.043 Uiso 1 1 calc R
C27 C 0.45619(14) 0.3129(3) 0.18216(13) 0.0336(6) Uani 1 1 d .
H27 H 0.4884 0.3480 0.2155 0.040 Uiso 1 1 calc R
C28 C 0.38441(14) 0.3590(2) 0.17163(12) 0.0288(6) Uani 1 1 d .
C29 C 0.40453(19) 0.5259(3) 0.24986(17) 0.0585(10) Uani 1 1 d .
H29A H 0.4236 0.4668 0.2837 0.088 Uiso 1 1 calc R
H29B H 0.3777 0.5976 0.2681 0.088 Uiso 1 1 calc R
H29C H 0.4457 0.5613 0.2281 0.088 Uiso 1 1 calc R
C30 C 0.29482(12) 0.5758(3) -0.13399(11) 0.0251(5) Uani 1 1 d .
C31 C 0.31182(15) 0.4438(3) -0.13402(13) 0.0355(6) Uani 1 1 d .
H31 H 0.3020 0.3909 -0.0989 0.043 Uiso 1 1 calc R
C32 C 0.34305(18) 0.3893(3) -0.18515(15) 0.0480(8) Uani 1 1 d .
H32 H 0.3546 0.2989 -0.1848 0.058 Uiso 1 1 calc R
C33 C 0.35768(16) 0.4643(3) -0.23654(15) 0.0457(8) Uani 1 1 d .
H33 H 0.3786 0.4258 -0.2717 0.055 Uiso 1 1 calc R
C34 C 0.34178(17) 0.5951(3) -0.23664(14) 0.0447(8) Uani 1 1 d .
H34 H 0.3525 0.6474 -0.2717 0.054 Uiso 1 1 calc R
C35 C 0.31014(15) 0.6515(3) -0.18596(13) 0.0355(6) Uani 1 1 d .
H35 H 0.2989 0.7420 -0.1867 0.043 Uiso 1 1 calc R
C36 C 0.28669(13) 0.8155(2) -0.06835(11) 0.0218(5) Uani 1 1 d .
C37 C 0.36126(13) 0.8401(2) -0.05221(11) 0.0260(5) Uani 1 1 d .
H37 H 0.3935 0.7702 -0.0396 0.031 Uiso 1 1 calc R
C38 C 0.38853(14) 0.9654(3) -0.05451(12) 0.0305(6) Uani 1 1 d .
H38 H 0.4394 0.9811 -0.0432 0.037 Uiso 1 1 calc R
C39 C 0.34287(15) 1.0680(3) -0.07307(13) 0.0328(6) Uani 1 1 d .
H39 H 0.3624 1.1537 -0.0749 0.039 Uiso 1 1 calc R
C40 C 0.26915(15) 1.0463(3) -0.08899(13) 0.0352(6) Uani 1 1 d .
H40 H 0.2375 1.1169 -0.1016 0.042 Uiso 1 1 calc R
C41 C 0.24106(14) 0.9198(3) -0.08654(12) 0.0301(6) Uani 1 1 d .
H41 H 0.1900 0.9049 -0.0974 0.036 Uiso 1 1 calc R
C42 C 0.15461(13) 0.6607(2) -0.09195(12) 0.0239(5) Uani 1 1 d .
C43 C 0.12565(14) 0.6471(3) -0.15407(13) 0.0299(6) Uani 1 1 d .
H43 H 0.1577 0.6365 -0.1869 0.036 Uiso 1 1 calc R
C44 C 0.04953(15) 0.6491(3) -0.16867(14) 0.0399(7) Uani 1 1 d .
H44 H 0.0299 0.6405 -0.2115 0.048 Uiso 1 1 calc R
C45 C 0.00294(15) 0.6633(3) -0.12169(16) 0.0441(8) Uani 1 1 d .
H45 H -0.0489 0.6635 -0.1318 0.053 Uiso 1 1 calc R
C46 C 0.03137(15) 0.6773(3) -0.05960(16) 0.0432(7) Uani 1 1 d .
H46 H -0.0010 0.6878 -0.0270 0.052 Uiso 1 1 calc R
C47 C 0.10668(14) 0.6763(3) -0.04456(14) 0.0339(6) Uani 1 1 d .
H47 H 0.1259 0.6862 -0.0017 0.041 Uiso 1 1 calc R

loop_
_atom_site_aniso_label
_atom_site_aniso_U_11
_atom_site_aniso_U_22
_atom_site_aniso_U_33
_atom_site_aniso_U_23
_atom_site_aniso_U_13
_atom_site_aniso_U_12
Ni1 0.02307(16) 0.02385(17) 0.02068(17) 0.00046(13) -0.00110(12) -0.00184(12)
P1 0.0232(3) 0.0233(3) 0.0208(3) 0.0011(2) -0.0011(2) 0.0005(2)
P2 0.0199(3) 0.0233(3) 0.0182(3) -0.0002(2) 0.0015(2) -0.0002(2)
O1 0.0347(10) 0.0290(10) 0.0238(9) 0.0025(8) -0.0046(8) -0.0080(8)
O2 0.0512(12) 0.0293(10) 0.0428(12) -0.0016(9) 0.0116(10) 0.0023(9)
O3 0.0365(11) 0.0539(13) 0.0439(12) -0.0246(10) -0.0131(9) 0.0115(9)
O4 0.0447(11) 0.0333(11) 0.0370(11) 0.0118(9) 0.0102(9) 0.0002(9)
C1 0.0212(12) 0.0240(13) 0.0258(13) -0.0037(10) 0.0014(10) 0.0012(10)
C2 0.0281(12) 0.0219(12) 0.0272(13) 0.0013(10) -0.0022(10) -0.0017(10)
C3 0.0217(11) 0.0277(13) 0.0229(13) -0.0036(10) 0.0052(10) -0.0001(10)
C4 0.0315(14) 0.0357(15) 0.0274(14) -0.0008(11) -0.0007(11) -0.0019(11)
C5 0.0368(15) 0.0529(19) 0.0353(16) 0.0007(14) -0.0092(13) -0.0033(14)
C6 0.0320(15) 0.061(2) 0.0372(17) -0.0111(15) -0.0032(13) -0.0145(14)
C7 0.0411(16) 0.0379(17) 0.0432(17) -0.0074(13) 0.0059(13) -0.0124(13)
C8 0.0316(14) 0.0323(15) 0.0340(15) -0.0010(12) 0.0041(11) -0.0017(11)
C9 0.0316(13) 0.0322(14) 0.0229(13) 0.0036(11) -0.0015(11) -0.0076(11)
C10 0.0297(14) 0.0517(18) 0.0427(17) 0.0150(14) -0.0062(12) -0.0095(13)
C11 0.0377(17) 0.061(2) 0.059(2) 0.0160(18) -0.0139(15) -0.0135(15)
C12 0.0508(19) 0.065(2) 0.0435(19) 0.0102(17) -0.0165(15) -0.0292(17)
C13 0.075(2) 0.0381(17) 0.0249(15) -0.0021(13) -0.0010(15) -0.0195(16)
C14 0.0428(16) 0.0353(15) 0.0215(14) 0.0034(11) 0.0013(11) -0.0085(12)
C15 0.085(3) 0.0377(18) 0.056(2) -0.0083(16) 0.0015(19) 0.0141(18)
C16 0.0199(11) 0.0338(14) 0.0202(12) 0.0006(10) -0.0015(9) 0.0006(10)
C17 0.0255(12) 0.0353(15) 0.0275(14) 0.0030(11) -0.0027(11) -0.0006(11)
C18 0.0325(14) 0.0500(18) 0.0259(14) 0.0041(13) 0.0038(11) -0.0039(13)
C19 0.0336(15) 0.059(2) 0.0293(15) -0.0102(14) 0.0057(12) 0.0033(14)
C20 0.0385(15) 0.0396(16) 0.0328(16) -0.0078(13) 0.0040(12) 0.0049(12)
C21 0.0302(13) 0.0334(14) 0.0296(14) -0.0016(12) 0.0006(11) 0.0005(11)
C22 0.0557(19) 0.0422(18) 0.051(2) 0.0172(15) 0.0133(16) -0.0048(15)
C23 0.0231(12) 0.0235(12) 0.0228(13) 0.0041(10) 0.0005(10) -0.0004(9)
C24 0.0304(13) 0.0302(14) 0.0323(15) -0.0037(11) -0.0013(11) 0.0007(11)
C25 0.0355(15) 0.0381(16) 0.0451(18) -0.0079(14) 0.0048(13) 0.0089(12)
C26 0.0273(13) 0.0401(16) 0.0397(16) 0.0050(13) 0.0016(12) 0.0086(12)
C27 0.0286(13) 0.0388(16) 0.0319(15) 0.0061(12) -0.0061(11) 0.0003(11)
C28 0.0310(13) 0.0290(14) 0.0258(14) -0.0005(11) -0.0013(11) 0.0030(11)
C29 0.055(2) 0.058(2) 0.058(2) -0.0308(18) -0.0215(17) 0.0109(17)
C30 0.0192(11) 0.0327(14) 0.0236(13) -0.0049(11) 0.0020(10) -0.0002(10)
C31 0.0405(15) 0.0359(15) 0.0302(15) -0.0006(12) 0.0035(12) 0.0108(12)
C32 0.0535(19) 0.0457(18) 0.0451(19) -0.0134(15) 0.0062(15) 0.0170(15)
C33 0.0392(16) 0.066(2) 0.0338(17) -0.0195(16) 0.0137(13) 0.0022(15)
C34 0.0507(18) 0.056(2) 0.0297(16) -0.0134(14) 0.0176(14) -0.0162(15)
C35 0.0409(15) 0.0365(16) 0.0300(15) -0.0056(12) 0.0091(12) -0.0091(12)
C36 0.0242(12) 0.0266(13) 0.0152(12) -0.0013(10) 0.0054(9) -0.0002(10)
C37 0.0265(12) 0.0292(13) 0.0226(13) -0.0009(10) 0.0044(10) 0.0017(10)
C38 0.0256(12) 0.0378(15) 0.0288(14) -0.0040(12) 0.0065(11) -0.0066(11)
C39 0.0411(15) 0.0251(13) 0.0334(15) -0.0031(11) 0.0099(12) -0.0052(12)
C40 0.0373(15) 0.0260(14) 0.0425(17) 0.0022(12) 0.0049(13) 0.0028(11)
C41 0.0253(13) 0.0327(14) 0.0320(14) 0.0008(11) 0.0005(11) 0.0006(11)
C42 0.0222(12) 0.0218(12) 0.0275(13) 0.0019(10) 0.0016(10) -0.0007(9)
C43 0.0277(13) 0.0334(14) 0.0281(14) 0.0063(11) -0.0007(11) -0.0026(11)
C44 0.0334(15) 0.0427(17) 0.0412(17) 0.0074(13) -0.0121(13) -0.0028(13)
C45 0.0217(13) 0.0474(18) 0.062(2) 0.0067(16) -0.0043(14) 0.0004(12)
C46 0.0280(14) 0.0499(18) 0.054(2) -0.0021(15) 0.0142(14) 0.0028(13)
C47 0.0282(13) 0.0394(16) 0.0345(15) -0.0033(12) 0.0053(12) 0.0018(12)

loop_
_atom_type_symbol
_atom_type_description
_atom_type_scat_dispersion_real
_atom_type_scat_dispersion_imag
_atom_type_scat_source
C C 0.0033 0.0016 'International Tables Vol C Tables 4.2.6.8 and 6.1.1.4'
H H 0.0000 0.0000 'International Tables Vol C Tables 4.2.6.8 and 6.1.1.4'
Ni Ni 0.3393 1.1124 'International Tables Vol C Tables 4.2.6.8 and 6.1.1.4'
O O 0.0106 0.0060 'International Tables Vol C Tables 4.2.6.8 and 6.1.1.4'
P P 0.1023 0.0942 'International Tables Vol C Tables 4.2.6.8 and 6.1.1.4'

loop_
_geom_angle_atom_site_label_1
_geom_angle_atom_site_label_2
_geom_angle_atom_site_label_3
_geom_angle
C9 Ni1 O1 173.18(10)
C9 Ni1 P1 96.21(8)
O1 Ni1 P1 86.21(5)
C9 Ni1 P2 92.96(8)
O1 Ni1 P2 85.00(5)
P1 Ni1 P2 170.37(3)
C2 P1 C23 109.93(11)
C2 P1 C16 106.86(12)
C23 P1 C16 108.58(11)
C2 P1 Ni1 98.93(8)
C23 P1 Ni1 112.61(8)
C16 P1 Ni1 119.16(9)
C36 P2 C30 101.70(11)
C36 P2 C42 104.46(11)
C30 P2 C42 105.32(11)
C36 P2 Ni1 124.82(8)
C30 P2 Ni1 113.12(9)
C42 P2 Ni1 105.75(8)
C1 O1 Ni1 119.29(15)
C14 O2 C15 118.2(2)
C28 O3 C29 118.4(2)
C17 O4 C22 117.3(2)
O1 C1 C2 122.5(2)
O1 C1 C3 113.3(2)
C2 C1 C3 124.0(2)
C1 C2 P1 112.70(19)
C1 C2 H2 123.7
P1 C2 H2 123.7
C4 C3 C8 118.6(2)
C4 C3 C1 118.4(2)
C8 C3 C1 123.0(2)
C3 C4 C5 120.8(3)
C3 C4 H4 119.6
C5 C4 H4 119.6
C6 C5 C4 119.8(3)
C6 C5 H5 120.1
C4 C5 H5 120.1
C7 C6 C5 119.9(3)
C7 C6 H6 120.1
C5 C6 H6 120.1
C6 C7 C8 120.3(3)
C6 C7 H7 119.8
C8 C7 H7 119.8
C7 C8 C3 120.6(3)
C7 C8 H8 119.7
C3 C8 H8 119.7
C14 C9 C10 117.8(2)
C14 C9 Ni1 122.3(2)
C10 C9 Ni1 119.5(2)
C11 C10 C9 120.6(3)
C11 C10 H10 119.7
C9 C10 H10 119.7
C12 C11 C10 119.6(3)
C12 C11 H11 120.2
C10 C11 H11 120.2
C11 C12 C13 121.3(3)
C11 C12 H12 119.4
C13 C12 H12 119.4
C12 C13 C14 118.7(3)
C12 C13 H13 120.6
C14 C13 H13 120.6
O2 C14 C9 114.4(2)
O2 C14 C13 123.5(3)
C9 C14 C13 122.0(3)
O2 C15 H15A 109.5
O2 C15 H15B 109.5
H15A C15 H15B 109.5
O2 C15 H15C 109.5
H15A C15 H15C 109.5
H15B C15 H15C 109.5
C21 C16 C17 118.6(2)
C21 C16 P1 118.83(19)
C17 C16 P1 122.5(2)
O4 C17 C18 124.3(2)
O4 C17 C16 115.8(2)
C18 C17 C16 119.9(3)
C19 C18 C17 119.9(3)
C19 C18 H18 120.1
C17 C18 H18 120.1
C18 C19 C20 120.9(3)
C18 C19 H19 119.5
C20 C19 H19 119.5
C19 C20 C21 119.3(3)
C19 C20 H20 120.4
C21 C20 H20 120.4
C20 C21 C16 121.4(3)
C20 C21 H21 119.3
C16 C21 H21 119.3
O4 C22 H22A 109.5
O4 C22 H22B 109.5
H22A C22 H22B 109.5
O4 C22 H22C 109.5
H22A C22 H22C 109.5
H22B C22 H22C 109.5
C24 C23 C28 118.4(2)
C24 C23 P1 117.58(18)
C28 C23 P1 122.85(19)
C23 C24 C25 121.2(2)
C23 C24 H24 119.4
C25 C24 H24 119.4
C26 C25 C24 119.7(3)
C26 C25 H25 120.2
C24 C25 H25 120.2
C25 C26 C27 120.7(2)
C25 C26 H26 119.6
C27 C26 H26 119.6
C26 C27 C28 119.5(2)
C26 C27 H27 120.2
C28 C27 H27 120.2
O3 C28 C27 123.9(2)
O3 C28 C23 115.6(2)
C27 C28 C23 120.5(2)
O3 C29 H29A 109.5
O3 C29 H29B 109.5
H29A C29 H29B 109.5
O3 C29 H29C 109.5
H29A C29 H29C 109.5
H29B C29 H29C 109.5
C31 C30 C35 118.9(2)
C31 C30 P2 120.2(2)
C35 C30 P2 121.0(2)
C32 C31 C30 120.0(3)
C32 C31 H31 120.0
C30 C31 H31 120.0
C33 C32 C31 120.9(3)
C33 C32 H32 119.6
C31 C32 H32 119.6
C34 C33 C32 119.5(3)
C34 C33 H33 120.3
C32 C33 H33 120.3
C33 C34 C35 120.5(3)
C33 C34 H34 119.7
C35 C34 H34 119.7
C34 C35 C30 120.2(3)
C34 C35 H35 119.9
C30 C35 H35 119.9
C41 C36 C37 118.4(2)
C41 C36 P2 122.33(18)
C37 C36 P2 119.21(18)
C38 C37 C36 120.4(2)
C38 C37 H37 119.8
C36 C37 H37 119.8
C39 C38 C37 120.7(2)
C39 C38 H38 119.6
C37 C38 H38 119.6
C40 C39 C38 120.0(2)
C40 C39 H39 120.0
C38 C39 H39 120.0
C39 C40 C41 119.6(2)
C39 C40 H40 120.2
C41 C40 H40 120.2
C36 C41 C40 120.9(2)
C36 C41 H41 119.6
C40 C41 H41 119.6
C43 C42 C47 119.0(2)
C43 C42 P2 123.8(2)
C47 C42 P2 117.02(19)
C42 C43 C44 120.1(3)
C42 C43 H43 119.9
C44 C43 H43 119.9
C45 C44 C43 120.3(3)
C45 C44 H44 119.8
C43 C44 H44 119.8
C44 C45 C46 119.9(3)
C44 C45 H45 120.1
C46 C45 H45 120.1
C45 C46 C47 120.3(3)
C45 C46 H46 119.8
C47 C46 H46 119.8
C46 C47 C42 120.3(3)
C46 C47 H47 119.9
C42 C47 H47 119.9

loop_
_geom_bond_atom_site_label_1
_geom_bond_atom_site_label_2
_geom_bond_distance
Ni1 C9 1.889(2)
Ni1 O1 1.9048(16)
Ni1 P1 2.1833(7)
Ni1 P2 2.2184(7)
P1 C2 1.774(2)
P1 C23 1.816(2)
P1 C16 1.817(3)
P2 C36 1.826(2)
P2 C30 1.827(2)
P2 C42 1.827(2)
O1 C1 1.313(3)
O2 C14 1.365(3)
O2 C15 1.420(4)
O3 C28 1.360(3)
O3 C29 1.420(3)
O4 C17 1.362(3)
O4 C22 1.428(3)
C1 C2 1.356(3)
C1 C3 1.497(3)
C2 H2 0.9500
C3 C4 1.382(3)
C3 C8 1.385(4)
C4 C5 1.385(4)
C4 H4 0.9500
C5 C6 1.379(4)
C5 H5 0.9500
C6 C7 1.369(4)
C6 H6 0.9500
C7 C8 1.381(4)
C7 H7 0.9500
C8 H8 0.9500
C9 C14 1.388(4)
C9 C10 1.408(4)
C10 C11 1.402(4)
C10 H10 0.9500
C11 C12 1.373(5)
C11 H11 0.9500
C12 C13 1.385(5)
C12 H12 0.9500
C13 C14 1.393(4)
C13 H13 0.9500
C15 H15A 0.9800
C15 H15B 0.9800
C15 H15C 0.9800
C16 C21 1.387(4)
C16 C17 1.406(4)
C17 C18 1.391(4)
C18 C19 1.379(4)
C18 H18 0.9500
C19 C20 1.380(4)
C19 H19 0.9500
C20 C21 1.384(4)
C20 H20 0.9500
C21 H21 0.9500
C22 H22A 0.9800
C22 H22B 0.9800
C22 H22C 0.9800
C23 C24 1.381(4)
C23 C28 1.399(3)
C24 C25 1.382(4)
C24 H24 0.9500
C25 C26 1.374(4)
C25 H25 0.9500
C26 C27 1.376(4)
C26 H26 0.9500
C27 C28 1.389(3)
C27 H27 0.9500
C29 H29A 0.9800
C29 H29B 0.9800
C29 H29C 0.9800
C30 C31 1.388(4)
C30 C35 1.394(4)
C31 C32 1.382(4)
C31 H31 0.9500
C32 C33 1.376(5)
C32 H32 0.9500
C33 C34 1.371(5)
C33 H33 0.9500
C34 C35 1.386(4)
C34 H34 0.9500
C35 H35 0.9500
C36 C41 1.388(3)
C36 C37 1.394(3)
C37 C38 1.379(4)
C37 H37 0.9500
C38 C39 1.377(4)
C38 H38 0.9500
C39 C40 1.374(4)
C39 H39 0.9500
C40 C41 1.396(4)
C40 H40 0.9500
C41 H41 0.9500
C42 C43 1.382(3)
C42 C47 1.393(4)
C43 C44 1.394(4)
C43 H43 0.9500
C44 C45 1.368(4)
C44 H44 0.9500
C45 C46 1.380(4)
C45 H45 0.9500
C46 C47 1.381(4)
C46 H46 0.9500
C47 H47 0.9500

loop_
_geom_torsion_atom_site_label_1
_geom_torsion_atom_site_label_2
_geom_torsion_atom_site_label_3
_geom_torsion_atom_site_label_4
_geom_torsion
C9 Ni1 P1 C2 -170.28(12)
O1 Ni1 P1 C2 3.32(10)
P2 Ni1 P1 C2 27.6(2)
C9 Ni1 P1 C23 -54.23(12)
O1 Ni1 P1 C23 119.37(10)
P2 Ni1 P1 C23 143.61(18)
C9 Ni1 P1 C16 74.65(12)
O1 Ni1 P1 C16 -111.75(10)
P2 Ni1 P1 C16 -87.52(19)
C9 Ni1 P2 C36 -19.62(13)
O1 Ni1 P2 C36 166.90(11)
P1 Ni1 P2 C36 142.63(18)
C9 Ni1 P2 C30 104.81(12)
O1 Ni1 P2 C30 -68.66(10)
P1 Ni1 P2 C30 -92.94(19)
C9 Ni1 P2 C42 -140.43(12)
O1 Ni1 P2 C42 46.09(10)
P1 Ni1 P2 C42 21.8(2)
C9 Ni1 O1 C1 110.0(8)
P1 Ni1 O1 C1 -1.01(17)
P2 Ni1 O1 C1 -177.06(17)
Ni1 O1 C1 C2 -3.0(3)
Ni1 O1 C1 C3 174.04(15)
O1 C1 C2 P1 6.1(3)
C3 C1 C2 P1 -170.59(18)
C23 P1 C2 C1 -123.72(19)
C16 P1 C2 C1 118.6(2)
Ni1 P1 C2 C1 -5.6(2)
O1 C1 C3 C4 -21.9(3)
C2 C1 C3 C4 155.1(3)
O1 C1 C3 C8 160.9(2)
C2 C1 C3 C8 -22.1(4)
C8 C3 C4 C5 1.4(4)
C1 C3 C4 C5 -176.0(2)
C3 C4 C5 C6 -1.3(4)
C4 C5 C6 C7 0.2(5)
C5 C6 C7 C8 0.8(5)
C6 C7 C8 C3 -0.7(4)
C4 C3 C8 C7 -0.4(4)
C1 C3 C8 C7 176.9(2)
O1 Ni1 C9 C14 141.6(7)
P1 Ni1 C9 C14 -107.9(2)
P2 Ni1 C9 C14 69.1(2)
O1 Ni1 C9 C10 -30.9(9)
P1 Ni1 C9 C10 79.6(2)
P2 Ni1 C9 C10 -103.3(2)
C14 C9 C10 C11 -0.2(4)
Ni1 C9 C10 C11 172.6(2)
C9 C10 C11 C12 -0.1(5)
C10 C11 C12 C13 -0.1(5)
C11 C12 C13 C14 0.6(5)
C15 O2 C14 C9 -171.0(3)
C15 O2 C14 C13 6.5(4)
C10 C9 C14 O2 178.3(2)
Ni1 C9 C14 O2 5.7(3)
C10 C9 C14 C13 0.7(4)
Ni1 C9 C14 C13 -171.9(2)
C12 C13 C14 O2 -178.3(3)
C12 C13 C14 C9 -0.9(4)
C2 P1 C16 C21 -122.6(2)
C23 P1 C16 C21 118.83(19)
Ni1 P1 C16 C21 -11.9(2)
C2 P1 C16 C17 54.7(2)
C23 P1 C16 C17 -63.8(2)
Ni1 P1 C16 C17 165.50(16)
C22 O4 C17 C18 7.8(4)
C22 O4 C17 C16 -171.0(2)
C21 C16 C17 O4 179.5(2)
P1 C16 C17 O4 2.1(3)
C21 C16 C17 C18 0.6(4)
P1 C16 C17 C18 -176.77(18)
O4 C17 C18 C19 -179.3(2)
C16 C17 C18 C19 -0.5(4)
C17 C18 C19 C20 -0.1(4)
C18 C19 C20 C21 0.5(4)
C19 C20 C21 C16 -0.4(4)
C17 C16 C21 C20 -0.1(4)
P1 C16 C21 C20 177.3(2)
C2 P1 C23 C24 32.7(2)
C16 P1 C23 C24 149.3(2)
Ni1 P1 C23 C24 -76.6(2)
C2 P1 C23 C28 -160.0(2)
C16 P1 C23 C28 -43.4(2)
Ni1 P1 C23 C28 90.7(2)
C28 C23 C24 C25 -0.6(4)
P1 C23 C24 C25 167.3(2)
C23 C24 C25 C26 0.1(4)
C24 C25 C26 C27 0.8(5)
C25 C26 C27 C28 -1.1(4)
C29 O3 C28 C27 7.6(4)
C29 O3 C28 C23 -171.3(3)
C26 C27 C28 O3 -178.3(3)
C26 C27 C28 C23 0.5(4)
C24 C23 C28 O3 179.2(2)
P1 C23 C28 O3 12.0(3)
C24 C23 C28 C27 0.3(4)
P1 C23 C28 C27 -166.9(2)
C36 P2 C30 C31 150.9(2)
C42 P2 C30 C31 -100.4(2)
Ni1 P2 C30 C31 14.6(2)
C36 P2 C30 C35 -29.3(2)
C42 P2 C30 C35 79.5(2)
Ni1 P2 C30 C35 -165.51(18)
C35 C30 C31 C32 -0.3(4)
P2 C30 C31 C32 179.5(2)
C30 C31 C32 C33 0.0(5)
C31 C32 C33 C34 0.7(5)
C32 C33 C34 C35 -1.0(5)
C33 C34 C35 C30 0.6(4)
C31 C30 C35 C34 0.1(4)
P2 C30 C35 C34 -179.8(2)
C30 P2 C36 C41 108.8(2)
C42 P2 C36 C41 -0.6(2)
Ni1 P2 C36 C41 -122.01(19)
C30 P2 C36 C37 -69.7(2)
C42 P2 C36 C37 -179.10(19)
Ni1 P2 C36 C37 59.5(2)
C41 C36 C37 C38 -0.1(4)
P2 C36 C37 C38 178.43(19)
C36 C37 C38 C39 -0.4(4)
C37 C38 C39 C40 0.6(4)
C38 C39 C40 C41 -0.3(4)
C37 C36 C41 C40 0.4(4)
P2 C36 C41 C40 -178.1(2)
C39 C40 C41 C36 -0.2(4)
C36 P2 C42 C43 92.9(2)
C30 P2 C42 C43 -13.8(2)
Ni1 P2 C42 C43 -133.8(2)
C36 P2 C42 C47 -91.6(2)
C30 P2 C42 C47 161.6(2)
Ni1 P2 C42 C47 41.6(2)
C47 C42 C43 C44 0.0(4)
P2 C42 C43 C44 175.4(2)
C42 C43 C44 C45 -0.6(4)
C43 C44 C45 C46 0.8(5)
C44 C45 C46 C47 -0.4(5)
C45 C46 C47 C42 -0.1(5)
C43 C42 C47 C46 0.3(4)
P2 C42 C47 C46 -175.4(2)
